data_2000806
loop_
_publ_author_name
'Kang, H. Y.'
'Wang, S. L.'
'Lii, K. H.'

_publ_section_title
;
 Hydrothermal synthesis and structures of two layered dioxovanadium(V)
 phosphates <i>A</i>(VO~2~)PO~4~ (<i>A</i> = Ba, Sr)
;
_journal_issue 6
_journal_name_full 'Acta Crystallographica Section C'
_journal_page_first 975
_journal_page_last 978
_journal_paper_doi 10.1107/S0108270191014038
_journal_volume 48
_journal_year 1992
_chemical_formula_moiety 'Ba1,O6 P1 V1'
_chemical_formula_sum 'Ba O6 P V'
_chemical_formula_weight 315.256
_symmetry_cell_setting monoclinic
_symmetry_space_group_name_Hall '-P 2ybc'
_symmetry_space_group_name_H-M 'P 1 21/c 1'
_cell_angle_alpha 90
_cell_angle_beta 90.90(2)
_cell_angle_gamma 90
_cell_formula_units_Z 4
_cell_length_a 5.616(2)
_cell_length_b 10.0620(10)
_cell_length_c 8.7270(10)
_cell_volume 493.09(19)
_diffrn_radiation_type Mo
_diffrn_radiation_wavelength 0.70930
_exptl_absorpt_coefficient_mu 10.049
_exptl_crystal_density_diffrn 4.247
_exptl_crystal_F_000 568
_cod_data_source_file br0009.cif
_cod_data_source_block br0009a
_cod_original_cell_volume 493.1(2)
_cod_original_formula_sum 'Ba O6 P1 V1'
_cod_database_code 2000806

loop_
_atom_site_label
_atom_site_fract_x
_atom_site_fract_y
_atom_site_fract_z
Ba .16140(3) .81336(2) .08426(2)
V -.34080(9) -.41324(5) -.08608(6)
P .34450(10) .11900(8) .22207(8)
O(1) -.2820(5) -.3287(2) .1149(3)
O(2) -.4950(4) .2270(2) .1510(3)
O(3) -.5146(4) -.0144(2) .2332(3)
O(4) -.0894(4) -.3748(3) -.1623(3)
O(5) -.3045(4) -.5671(2) -.0154(3)
O(6) -.8764(5) .0897(3) .1278(3)
